data_7005741
loop_
_publ_author_name
'Humphreys, Anthony S.'
'Filipovska, Aleksandra'
'Berners-Price, Susan J'
'Koutsantonis, George A.'
'Skelton, Brian W.'
'White, Allan H.'

_publ_section_title
;
 Gold(I) chloride adducts of 1,3-bis(di-2-pyridylphosphino)propane:
 synthesis, structural studies and antitumour activity.
;
_journal_issue 43
_journal_name_full 'Dalton transactions (Cambridge, England : 2003)'
_journal_page_first 4943
_journal_page_last 4950
_journal_paper_doi 10.1039/b705008a
_journal_year 2007
_chemical_formula_moiety 'C23 H22 Au2 Cl2 N4 P2'
_chemical_formula_sum 'C23 H22 Au2 Cl2 N4 P2'
_chemical_formula_weight 881.22
_chemical_name_systematic
;
?
;
_space_group_IT_number 2
_symmetry_cell_setting triclinic
_symmetry_space_group_name_Hall '-P 1'
_symmetry_space_group_name_H-M 'P -1'
_atom_sites_solution_hydrogens geom
_atom_sites_solution_primary direct
_atom_sites_solution_secondary difmap
_audit_creation_date 2007-03-11T17:13:57-00:00
_audit_creation_method 'WinGX routine CIF_UPDATE'
_cell_angle_alpha 95.62(4)
_cell_angle_beta 103.85(3)
_cell_angle_gamma 92.06(3)
_cell_formula_units_Z 2
_cell_length_a 9.189(6)
_cell_length_b 11.499(7)
_cell_length_c 12.259(8)
_cell_measurement_reflns_used 5563
_cell_measurement_temperature 110(2)
_cell_measurement_theta_max 21.2
_cell_measurement_theta_min 1.8
_cell_volume 1249.3(14)
_computing_cell_refinement 'Siemens SAINT (Siemens, 1995)'
_computing_data_collection 'Siemens SMART (Siemens, 1995)'
_computing_data_reduction 'xtal ADDREF SORTRF'
_computing_molecular_graphics xtal
_computing_publication_material WinGX
_computing_structure_refinement 'SHELXL-97 (Sheldrick, 1997)'
_computing_structure_solution xtal
_diffrn_ambient_temperature 110(2)
_diffrn_measured_fraction_theta_full 0.984
_diffrn_measured_fraction_theta_max 0.838
_diffrn_measurement_device_type
;
Bruker SMART CCD diffractometer
;
_diffrn_measurement_method '\w scans'
_diffrn_radiation_monochromator graphite
_diffrn_radiation_type synchrotron
_diffrn_radiation_wavelength 0.5594
_diffrn_reflns_av_R_equivalents .033
_diffrn_reflns_av_unetI/netI 0.0264
_diffrn_reflns_limit_h_max 14
_diffrn_reflns_limit_h_min -14
_diffrn_reflns_limit_k_max 18
_diffrn_reflns_limit_k_min -18
_diffrn_reflns_limit_l_max 20
_diffrn_reflns_limit_l_min -20
_diffrn_reflns_number 38163
_diffrn_reflns_theta_full 24.5
_diffrn_reflns_theta_max 27.36
_diffrn_reflns_theta_min 1.8
_exptl_absorpt_coefficient_mu 6.584
_exptl_absorpt_correction_T_max 1
_exptl_absorpt_correction_T_min .85
_exptl_absorpt_correction_type multi-scan
_exptl_absorpt_process_details
;
SADABS; Sheldrick, 1996
;
_exptl_crystal_colour colourless
_exptl_crystal_density_diffrn 2.343
_exptl_crystal_density_method 'not measured'
_exptl_crystal_description fragment
_exptl_crystal_F_000 820
_exptl_crystal_size_max .07
_exptl_crystal_size_mid .05
_exptl_crystal_size_min .04
_refine_diff_density_max 13.572
_refine_diff_density_min -4.78
_refine_diff_density_rms 0.403
_refine_ls_extinction_method none
_refine_ls_goodness_of_fit_ref 1.198
_refine_ls_hydrogen_treatment constr
_refine_ls_matrix_type full
_refine_ls_number_parameters 298
_refine_ls_number_reflns 9718
_refine_ls_number_restraints 0
_refine_ls_restrained_S_all 1.198
_refine_ls_R_factor_all 0.0551
_refine_ls_R_factor_gt 0.0525
_refine_ls_shift/su_max 0.001
_refine_ls_shift/su_mean 0
_refine_ls_structure_factor_coef Fsqd
_refine_ls_weighting_details 'calc w=1/[\s^2^(Fo^2^)+(0.0336P)^2^+29.4588P] where P=(Fo^2^+2Fc^2^)/3'
_refine_ls_weighting_scheme calc
_refine_ls_wR_factor_gt 0.134
_refine_ls_wR_factor_ref 0.1354
_reflns_number_gt 9123
_reflns_number_total 9718
_reflns_threshold_expression I>2sigma(I)
_cod_data_source_file b705008a.txt
_cod_data_source_block gk140
_cod_original_sg_symbol_Hall -p_1
_cod_original_sg_symbol_H-M P_-1
_cod_database_code 7005741

loop_
_symmetry_equiv_pos_as_xyz
'x, y, z'
'-x, -y, -z'

loop_
_atom_site_label
_atom_site_type_symbol
_atom_site_fract_x
_atom_site_fract_y
_atom_site_fract_z
_atom_site_U_iso_or_equiv
_atom_site_adp_type
_atom_site_occupancy
_atom_site_symmetry_multiplicity
_atom_site_calc_flag
_atom_site_refinement_flags
_atom_site_disorder_assembly
_atom_site_disorder_group
Au1 Au 1.01211(3) 0.32128(2) 0.48570(2) 0.01908(7) Uani 1 1 d . . .
Au2 Au 0.47365(3) 0.34290(2) -0.00201(2) 0.01977(7) Uani 1 1 d . . .
Cl1 Cl 1.2096(2) 0.41937(17) 0.61563(16) 0.0260(3) Uani 1 1 d . . .
Cl2 Cl 0.2435(2) 0.35315(17) 0.0328(2) 0.0313(4) Uani 1 1 d . . .
P1 P 0.8189(2) 0.22691(16) 0.36072(16) 0.0201(3) Uani 1 1 d . . .
C111 C 0.6537(10) 0.2130(7) 0.4146(7) 0.0263(14) Uani 1 1 d . . .
N112 N 0.6790(10) 0.1593(7) 0.5093(7) 0.0329(15) Uani 1 1 d . . .
C113 C 0.5638(13) 0.1447(9) 0.5553(10) 0.040(2) Uani 1 1 d . . .
H113 H 0.5793 0.1079 0.6228 0.048 Uiso 1 1 calc R . .
C114 C 0.4217(13) 0.1807(10) 0.5094(11) 0.044(2) Uani 1 1 d . . .
H114 H 0.3412 0.1671 0.5437 0.052 Uiso 1 1 calc R . .
C115 C 0.4006(13) 0.2355(11) 0.4146(11) 0.046(3) Uani 1 1 d . . .
H115 H 0.3043 0.2616 0.3826 0.056 Uiso 1 1 calc R . .
C116 C 0.5176(10) 0.2541(9) 0.3632(8) 0.0335(18) Uani 1 1 d . . .
H116 H 0.5047 0.2928 0.2969 0.04 Uiso 1 1 calc R . .
C121 C 0.8469(9) 0.0752(7) 0.3175(6) 0.0222(12) Uani 1 1 d . . .
N122 N 0.7311(9) 0.0222(7) 0.2375(8) 0.039(2) Uani 1 1 d . . .
C123 C 0.7412(11) -0.0906(9) 0.2040(10) 0.039(2) Uani 1 1 d . . .
H123 H 0.6608 -0.1295 0.147 0.046 Uiso 1 1 calc R . .
C124 C 0.8623(11) -0.1532(7) 0.2480(8) 0.0311(17) Uani 1 1 d . . .
H124 H 0.8631 -0.2341 0.2237 0.037 Uiso 1 1 calc R . .
C125 C 0.9812(11) -0.0976(8) 0.3269(8) 0.0322(17) Uani 1 1 d . . .
H125 H 1.0673 -0.1384 0.3568 0.039 Uiso 1 1 calc R . .
C126 C 0.9734(10) 0.0206(7) 0.3626(6) 0.0255(14) Uani 1 1 d . . .
H126 H 1.0544 0.0621 0.4172 0.031 Uiso 1 1 calc R . .
C1 C 0.7635(9) 0.2911(7) 0.2295(6) 0.0230(13) Uani 1 1 d . . .
H1A H 0.68 0.2417 0.1776 0.028 Uiso 1 1 calc R . .
H1B H 0.7263 0.3694 0.2445 0.028 Uiso 1 1 calc R . .
C2 C 0.8923(9) 0.3032(7) 0.1727(6) 0.0242(13) Uani 1 1 d . . .
H2A H 0.9175 0.224 0.1463 0.029 Uiso 1 1 calc R . .
H2B H 0.9816 0.34 0.2294 0.029 Uiso 1 1 calc R . .
C3 C 0.8589(8) 0.3761(7) 0.0716(6) 0.0229(13) Uani 1 1 d . . .
H3A H 0.9473 0.3784 0.0388 0.028 Uiso 1 1 calc R . .
H3B H 0.8431 0.4574 0.099 0.028 Uiso 1 1 calc R . .
P2 P 0.6952(2) 0.31873(16) -0.03803(15) 0.0176(3) Uani 1 1 d . . .
C211 C 0.7154(9) 0.3777(6) -0.1657(6) 0.0223(13) Uani 1 1 d . . .
N212 N 0.8531(8) 0.3851(6) -0.1803(6) 0.0250(12) Uani 1 1 d . . .
C213 C 0.8696(10) 0.4238(8) -0.2754(8) 0.0300(16) Uani 1 1 d . . .
H213 H 0.9678 0.4297 -0.2875 0.036 Uiso 1 1 calc R . .
C214 C 0.7511(12) 0.4562(8) -0.3580(8) 0.0327(18) Uani 1 1 d . . .
H214 H 0.7679 0.484 -0.4247 0.039 Uiso 1 1 calc R . .
C215 C 0.6112(11) 0.4473(8) -0.3414(7) 0.0306(17) Uani 1 1 d . . .
H215 H 0.5282 0.4684 -0.397 0.037 Uiso 1 1 calc R . .
C216 C 0.5884(9) 0.4073(7) -0.2433(7) 0.0253(14) Uani 1 1 d . . .
H216 H 0.4911 0.4004 -0.2296 0.03 Uiso 1 1 calc R . .
C221 C 0.7271(9) 0.1650(7) -0.0678(7) 0.0240(13) Uani 1 1 d . . .
N222 N 0.6181(9) 0.0900(7) -0.0638(10) 0.043(2) Uani 1 1 d . . .
C223 C 0.6377(12) -0.0248(9) -0.0887(13) 0.050(3) Uani 1 1 d . . .
H223 H 0.5594 -0.08 -0.0864 0.06 Uiso 1 1 calc R . .
C224 C 0.7592(16) -0.0654(8) -0.1164(10) 0.045(3) Uani 1 1 d . . .
H224 H 0.7654 -0.1468 -0.1359 0.054 Uiso 1 1 calc R . .
C225 C 0.8769(16) 0.0142(9) -0.1160(11) 0.046(3) Uani 1 1 d . . .
H225 H 0.9672 -0.0116 -0.1324 0.056 Uiso 1 1 calc R . .
C226 C 0.8587(13) 0.1325(8) -0.0910(10) 0.039(2) Uani 1 1 d . . .
H226 H 0.9365 0.1895 -0.0901 0.047 Uiso 1 1 calc R . .

loop_
_atom_site_aniso_label
_atom_site_aniso_U_11
_atom_site_aniso_U_22
_atom_site_aniso_U_33
_atom_site_aniso_U_23
_atom_site_aniso_U_13
_atom_site_aniso_U_12
Au1 0.01989(12) 0.02016(11) 0.01502(10) 0.00221(8) 0.00008(8) 0.00042(8)
Au2 0.01824(11) 0.01960(11) 0.02086(12) 0.00254(8) 0.00309(9) 0.00377(8)
Cl1 0.0226(7) 0.0278(8) 0.0238(8) 0.0029(6) -0.0008(6) -0.0044(6)
Cl2 0.0249(8) 0.0227(8) 0.0500(12) 0.0035(8) 0.0161(8) 0.0072(6)
P1 0.0210(8) 0.0191(7) 0.0171(7) 0.0006(6) -0.0013(6) 0.0034(6)
C111 0.028(4) 0.023(3) 0.024(3) -0.004(3) -0.001(3) 0.002(3)
N112 0.033(4) 0.033(4) 0.032(4) 0.004(3) 0.007(3) -0.001(3)
C113 0.043(5) 0.037(5) 0.043(5) 0.005(4) 0.019(4) 0.001(4)
C114 0.037(5) 0.042(5) 0.055(6) -0.007(5) 0.023(5) -0.005(4)
C115 0.031(5) 0.053(6) 0.051(6) -0.008(5) 0.006(4) 0.008(4)
C116 0.026(4) 0.039(4) 0.033(4) -0.001(3) 0.004(3) 0.008(3)
C121 0.023(3) 0.022(3) 0.020(3) 0.000(2) 0.002(2) 0.003(2)
N122 0.031(4) 0.025(3) 0.047(5) -0.009(3) -0.012(3) 0.005(3)
C123 0.029(4) 0.028(4) 0.050(6) -0.011(4) 0.000(4) 0.000(3)
C124 0.039(4) 0.020(3) 0.036(4) 0.005(3) 0.010(4) 0.004(3)
C125 0.040(5) 0.027(4) 0.029(4) 0.009(3) 0.003(3) 0.013(3)
C126 0.028(3) 0.027(3) 0.018(3) 0.005(3) -0.001(3) 0.005(3)
C1 0.027(3) 0.023(3) 0.016(3) 0.002(2) -0.001(2) 0.006(3)
C2 0.025(3) 0.025(3) 0.020(3) 0.006(2) -0.001(2) 0.004(3)
C3 0.017(3) 0.026(3) 0.022(3) 0.006(3) -0.002(2) -0.001(2)
P2 0.0163(7) 0.0175(7) 0.0179(7) 0.0030(6) 0.0015(6) 0.0025(6)
C211 0.027(3) 0.018(3) 0.019(3) 0.004(2) 0.002(2) -0.001(2)
N212 0.025(3) 0.026(3) 0.024(3) 0.003(2) 0.006(2) 0.002(2)
C213 0.031(4) 0.029(4) 0.032(4) 0.001(3) 0.012(3) -0.004(3)
C214 0.044(5) 0.030(4) 0.027(4) 0.007(3) 0.013(3) -0.005(3)
C215 0.034(4) 0.034(4) 0.021(3) 0.009(3) 0.000(3) -0.002(3)
C216 0.024(3) 0.029(3) 0.022(3) 0.008(3) 0.002(3) -0.002(3)
C221 0.028(3) 0.021(3) 0.022(3) 0.004(2) 0.004(3) 0.002(3)
N222 0.025(3) 0.024(3) 0.079(7) 0.005(4) 0.010(4) -0.001(3)
C223 0.030(4) 0.022(4) 0.090(10) -0.001(5) 0.004(5) -0.006(3)
C224 0.070(8) 0.020(4) 0.041(5) 0.003(3) 0.005(5) 0.010(4)
C225 0.067(8) 0.029(4) 0.057(7) 0.010(4) 0.037(6) 0.014(5)
C226 0.044(5) 0.024(4) 0.055(6) 0.008(4) 0.025(5) 0.005(4)

loop_
_atom_type_symbol
_atom_type_description
_atom_type_scat_dispersion_real
_atom_type_scat_dispersion_imag
_atom_type_scat_source
C C 0.0015 0.0009 'International Tables Vol C Tables 4.2.6.8 and 6.1.1.4'
H H 0 0 'International Tables Vol C Tables 4.2.6.8 and 6.1.1.4'
Au Au -0.7638 5.9978 'International Tables Vol C Tables 4.2.6.8 and 6.1.1.4'
Cl Cl 0.0998 0.0984 'International Tables Vol C Tables 4.2.6.8 and 6.1.1.4'
N N 0.003 0.0019 'International Tables Vol C Tables 4.2.6.8 and 6.1.1.4'
P P 0.0667 0.058 'International Tables Vol C Tables 4.2.6.8 and 6.1.1.4'

loop_
_geom_angle_atom_site_label_1
_geom_angle_atom_site_label_2
_geom_angle_atom_site_label_3
_geom_angle
_geom_angle_site_symmetry_1
_geom_angle_site_symmetry_3
_geom_angle_publ_flag
P1 Au1 Cl1 179.38(8) . . ?
P2 Au2 Cl2 175.77(7) . . ?
C111 P1 C1 106.9(4) . . ?
C111 P1 C121 102.0(4) . . ?
C1 P1 C121 104.3(4) . . ?
C111 P1 Au1 113.0(3) . . ?
C1 P1 Au1 114.6(3) . . ?
C121 P1 Au1 114.9(3) . . ?
N112 C111 C116 124.6(9) . . ?
N112 C111 P1 112.4(6) . . ?
C116 C111 P1 123.0(7) . . ?
C113 N112 C111 116.9(9) . . ?
N112 C113 C114 123.2(11) . . ?
N112 C113 H113 118.4 . . ?
C114 C113 H113 118.4 . . ?
C115 C114 C113 118.4(10) . . ?
C115 C114 H114 120.8 . . ?
C113 C114 H114 120.8 . . ?
C114 C115 C116 121.0(10) . . ?
C114 C115 H115 119.5 . . ?
C116 C115 H115 119.5 . . ?
C111 C116 C115 116.0(10) . . ?
C111 C116 H116 122 . . ?
C115 C116 H116 122 . . ?
N122 C121 C126 123.4(7) . . ?
N122 C121 P1 113.5(6) . . ?
C126 C121 P1 123.1(6) . . ?
C123 N122 C121 117.0(8) . . ?
N122 C123 C124 123.3(9) . . ?
N122 C123 H123 118.4 . . ?
C124 C123 H123 118.4 . . ?
C125 C124 C123 119.2(8) . . ?
C125 C124 H124 120.4 . . ?
C123 C124 H124 120.4 . . ?
C124 C125 C126 118.5(8) . . ?
C124 C125 H125 120.8 . . ?
C126 C125 H125 120.8 . . ?
C121 C126 C125 118.5(8) . . ?
C121 C126 H126 120.7 . . ?
C125 C126 H126 120.7 . . ?
C2 C1 P1 112.1(5) . . ?
C2 C1 H1A 109.2 . . ?
P1 C1 H1A 109.2 . . ?
C2 C1 H1B 109.2 . . ?
P1 C1 H1B 109.2 . . ?
H1A C1 H1B 107.9 . . ?
C1 C2 C3 114.1(6) . . ?
C1 C2 H2A 108.7 . . ?
C3 C2 H2A 108.7 . . ?
C1 C2 H2B 108.7 . . ?
C3 C2 H2B 108.7 . . ?
H2A C2 H2B 107.6 . . ?
C2 C3 P2 113.2(5) . . ?
C2 C3 H3A 108.9 . . ?
P2 C3 H3A 108.9 . . ?
C2 C3 H3B 108.9 . . ?
P2 C3 H3B 108.9 . . ?
H3A C3 H3B 107.8 . . ?
C211 P2 C3 105.9(4) . . ?
C211 P2 C221 102.1(4) . . ?
C3 P2 C221 104.6(4) . . ?
C211 P2 Au2 113.7(3) . . ?
C3 P2 Au2 117.1(3) . . ?
C221 P2 Au2 112.0(3) . . ?
N212 C211 C216 124.3(7) . . ?
N212 C211 P2 116.0(6) . . ?
C216 C211 P2 119.6(6) . . ?
C211 N212 C213 117.0(7) . . ?
N212 C213 C214 123.5(8) . . ?
N212 C213 H213 118.2 . . ?
C214 C213 H213 118.2 . . ?
C215 C214 C213 118.4(8) . . ?
C215 C214 H214 120.8 . . ?
C213 C214 H214 120.8 . . ?
C214 C215 C216 120.2(8) . . ?
C214 C215 H215 119.9 . . ?
C216 C215 H215 119.9 . . ?
C215 C216 C211 116.6(8) . . ?
C215 C216 H216 121.7 . . ?
C211 C216 H216 121.7 . . ?
N222 C221 C226 123.4(8) . . ?
N222 C221 P2 116.0(7) . . ?
C226 C221 P2 120.6(7) . . ?
C221 N222 C223 117.0(9) . . ?
C224 C223 N222 124.4(10) . . ?
C224 C223 H223 117.8 . . ?
N222 C223 H223 117.8 . . ?
C223 C224 C225 118.3(9) . . ?
C223 C224 H224 120.8 . . ?
C225 C224 H224 120.8 . . ?
C226 C225 C224 118.1(11) . . ?
C226 C225 H225 120.9 . . ?
C224 C225 H225 120.9 . . ?
C221 C226 C225 118.7(10) . . ?
C221 C226 H226 120.7 . . ?
C225 C226 H226 120.7 . . ?

loop_
_geom_bond_atom_site_label_1
_geom_bond_atom_site_label_2
_geom_bond_distance
_geom_bond_site_symmetry_2
_geom_bond_publ_flag
Au1 P1 2.216(2) . ?
Au1 Cl1 2.285(2) . ?
Au2 P2 2.205(2) . ?
Au2 Cl2 2.260(2) . ?
P1 C111 1.802(10) . ?
P1 C1 1.806(7) . ?
P1 C121 1.819(8) . ?
C111 N112 1.344(12) . ?
C111 C116 1.381(12) . ?
N112 C113 1.326(13) . ?
C113 C114 1.387(17) . ?
C113 H113 0.95 . ?
C114 C115 1.353(19) . ?
C114 H114 0.95 . ?
C115 C116 1.389(16) . ?
C115 H115 0.95 . ?
C116 H116 0.95 . ?
C121 N122 1.343(10) . ?
C121 C126 1.365(11) . ?
N122 C123 1.334(12) . ?
C123 C124 1.376(14) . ?
C123 H123 0.95 . ?
C124 C125 1.363(14) . ?
C124 H124 0.95 . ?
C125 C126 1.397(12) . ?
C125 H125 0.95 . ?
C126 H126 0.95 . ?
C1 C2 1.519(12) . ?
C1 H1A 0.99 . ?
C1 H1B 0.99 . ?
C2 C3 1.540(10) . ?
C2 H2A 0.99 . ?
C2 H2B 0.99 . ?
C3 P2 1.814(7) . ?
C3 H3A 0.99 . ?
C3 H3B 0.99 . ?
P2 C211 1.811(8) . ?
P2 C221 1.819(8) . ?
C211 N212 1.321(11) . ?
C211 C216 1.394(11) . ?
N212 C213 1.327(11) . ?
C213 C214 1.388(14) . ?
C213 H213 0.95 . ?
C214 C215 1.350(14) . ?
C214 H214 0.95 . ?
C215 C216 1.387(11) . ?
C215 H215 0.95 . ?
C216 H216 0.95 . ?
C221 N222 1.311(11) . ?
C221 C226 1.364(13) . ?
N222 C223 1.354(13) . ?
C223 C224 1.329(18) . ?
C223 H223 0.95 . ?
C224 C225 1.390(18) . ?
C224 H224 0.95 . ?
C225 C226 1.390(14) . ?
C225 H225 0.95 . ?
C226 H226 0.95 . ?
